data_2212617
loop_
_publ_author_name
'Fan, Guang'
'Chen, San-Ping'
'Gao, Sheng-Li'

_publ_section_title
;
 Diaqua(5-methylpyrazine-2-carboxylato-\k^2^<i>N</i>,<i>O</i>)cobalt(II)
;
_journal_coeditor_code KJ2044
_journal_issue 3
_journal_name_full 'Acta Crystallographica Section E'
_journal_page_first m772
_journal_page_last m773
_journal_paper_doi 10.1107/S1600536807003236
_journal_volume 63
_journal_year 2007
_chemical_formula_iupac '[Co (C6 H3 N2 O2)2 (H2 O)2]'
_chemical_formula_moiety 'C12 H14 Co N4 O6'
_chemical_formula_sum 'C12 H14 Co N4 O6'
_chemical_formula_weight 369.20
_chemical_name_systematic
;
Diaqua(5-methylpyrazine-2-carboxylato-\k^2^N,O)cobalt(II)
;
_space_group_IT_number 2
_symmetry_cell_setting triclinic
_symmetry_space_group_name_Hall '-P 1'
_symmetry_space_group_name_H-M 'P -1'
_atom_sites_solution_hydrogens geom
_atom_sites_solution_primary direct
_atom_sites_solution_secondary difmap
_audit_creation_method SHELXL-97
_cell_angle_alpha 103.57410(10)
_cell_angle_beta 91.057(2)
_cell_angle_gamma 108.309(2)
_cell_formula_units_Z 1
_cell_length_a 5.1068(7)
_cell_length_b 6.3725(8)
_cell_length_c 12.290(2)
_cell_measurement_reflns_used 117
_cell_measurement_temperature 273(2)
_cell_measurement_theta_max 20
_cell_measurement_theta_min 12
_cell_volume 367.26(9)
_computing_cell_refinement 'SAINT (Bruker, 2002)'
_computing_data_collection 'SMART (Bruker, 2002)'
_computing_data_reduction SAINT
_computing_molecular_graphics 'SHELXTL (Sheldrick, 1997b)'
_computing_publication_material SHELXL97
_computing_structure_refinement 'SHELXL97 (Sheldrick, 1997a)'
_computing_structure_solution 'SHELXS97 (Sheldrick, 1997a)'
_diffrn_ambient_temperature 273(2)
_diffrn_measured_fraction_theta_full 0.978
_diffrn_measured_fraction_theta_max 0.978
_diffrn_measurement_device_type 'Bruker SMART APEX-II CCD'
_diffrn_measurement_method '\f and \w'
_diffrn_radiation_monochromator graphite
_diffrn_radiation_source 'fine-focus sealed tube'
_diffrn_radiation_type MoK\a
_diffrn_radiation_wavelength 0.71073
_diffrn_reflns_av_R_equivalents 0.0132
_diffrn_reflns_av_sigmaI/netI 0.0293
_diffrn_reflns_limit_h_max 6
_diffrn_reflns_limit_h_min -4
_diffrn_reflns_limit_k_max 7
_diffrn_reflns_limit_k_min -6
_diffrn_reflns_limit_l_max 14
_diffrn_reflns_limit_l_min -14
_diffrn_reflns_number 1865
_diffrn_reflns_theta_full 25.10
_diffrn_reflns_theta_max 25.10
_diffrn_reflns_theta_min 1.71
_diffrn_standards_decay_% 0
_diffrn_standards_number 0
_exptl_absorpt_coefficient_mu 1.206
_exptl_absorpt_correction_T_max 0.8787
_exptl_absorpt_correction_T_min 0.8212
_exptl_absorpt_correction_type multi-scan
_exptl_absorpt_process_details '(SADABS; Sheldrick, 1996)'
_exptl_crystal_colour yellow
_exptl_crystal_density_diffrn 1.669
_exptl_crystal_density_method 'not measured'
_exptl_crystal_description block
_exptl_crystal_F_000 189
_exptl_crystal_size_max 0.17
_exptl_crystal_size_mid 0.13
_exptl_crystal_size_min 0.11
_refine_diff_density_max 0.255
_refine_diff_density_min -0.460
_refine_ls_extinction_method none
_refine_ls_goodness_of_fit_ref 1.046
_refine_ls_hydrogen_treatment mixed
_refine_ls_matrix_type full
_refine_ls_number_parameters 115
_refine_ls_number_reflns 1269
_refine_ls_number_restraints 0
_refine_ls_restrained_S_all 1.046
_refine_ls_R_factor_all 0.0393
_refine_ls_R_factor_gt 0.0368
_refine_ls_shift/su_max 0.000
_refine_ls_shift/su_mean 0.000
_refine_ls_structure_factor_coef Fsqd
_refine_ls_weighting_details 'calc w=1/[\s^2^(Fo^2^)+(0.0477P)^2^+0.3298P] where P=(Fo^2^+2Fc^2^)/3'
_refine_ls_weighting_scheme calc
_refine_ls_wR_factor_gt 0.0909
_refine_ls_wR_factor_ref 0.0930
_reflns_number_gt 1196
_reflns_number_total 1269
_reflns_threshold_expression I>2\s(I)
_cod_data_source_file kj2044.cif
_cod_data_source_block I
_cod_original_cell_volume 367.26(8)
_cod_database_code 2212617
_cod_database_fobs_code 2212617

loop_
_symmetry_equiv_pos_as_xyz
'x, y, z'
'-x, -y, -z'

loop_
_atom_site_type_symbol
_atom_site_label
_atom_site_fract_x
_atom_site_fract_y
_atom_site_fract_z
_atom_site_U_iso_or_equiv
_atom_site_adp_type
_atom_site_calc_flag
_atom_site_refinement_flags
_atom_site_occupancy
Co Co1 0.5000 0.0000 0.5000 0.0299(2) Uani d S 1
O O3 0.8649(5) 0.2740(4) 0.5589(2) 0.0419(6) Uani d . 1
C C5 0.6563(6) -0.2467(5) 0.6440(2) 0.0310(6) Uani d . 1
O O2 0.7489(5) -0.3700(4) 0.68592(18) 0.0443(6) Uani d . 1
C C2 0.4545(7) -0.1176(6) 0.8255(3) 0.0455(8) Uani d . 1
H H2 0.5183 -0.2152 0.8559 0.055 Uiso calc R 1
N N2 0.3247(6) 0.0104(5) 0.8899(2) 0.0503(7) Uani d . 1
C C3 0.2399(6) 0.1499(5) 0.8435(3) 0.0384(7) Uani d . 1
N N1 0.4086(5) 0.0268(4) 0.66897(19) 0.0302(5) Uani d . 1
C C1 0.4977(6) -0.1105(5) 0.7157(2) 0.0317(6) Uani d . 1
C C4 0.2791(6) 0.1557(5) 0.7325(3) 0.0382(7) Uani d . 1
H H4 0.2134 0.2519 0.7017 0.046 Uiso calc R 1
O O1 0.6858(4) -0.2183(3) 0.54552(17) 0.0343(5) Uani d . 1
C C6 0.1035(8) 0.3018(6) 0.9155(3) 0.0539(9) Uani d . 1
H H6A -0.0196 0.2174 0.9600 0.081 Uiso calc R 1
H H6B 0.0003 0.3550 0.8685 0.081 Uiso calc R 1
H H6C 0.2427 0.4301 0.9643 0.081 Uiso calc R 1
H H3A 1.000(8) 0.285(6) 0.530(3) 0.042(10) Uiso d . 1
H H3B 0.858(8) 0.392(7) 0.590(3) 0.058(13) Uiso d . 1

loop_
_atom_site_aniso_label
_atom_site_aniso_U_11
_atom_site_aniso_U_22
_atom_site_aniso_U_33
_atom_site_aniso_U_12
_atom_site_aniso_U_13
_atom_site_aniso_U_23
Co1 0.0346(3) 0.0347(3) 0.0286(3) 0.0205(2) 0.0133(2) 0.0098(2)
O3 0.0353(13) 0.0365(13) 0.0556(15) 0.0179(10) 0.0174(11) 0.0054(11)
C5 0.0292(14) 0.0306(14) 0.0363(16) 0.0148(12) 0.0072(12) 0.0071(12)
O2 0.0600(15) 0.0458(13) 0.0418(12) 0.0359(12) 0.0104(11) 0.0131(10)
C2 0.058(2) 0.058(2) 0.0363(18) 0.0362(18) 0.0150(15) 0.0182(15)
N2 0.0627(19) 0.0660(19) 0.0344(15) 0.0365(16) 0.0189(13) 0.0137(13)
C3 0.0368(16) 0.0453(17) 0.0356(16) 0.0196(14) 0.0128(13) 0.0058(13)
N1 0.0322(13) 0.0342(12) 0.0294(12) 0.0183(10) 0.0105(10) 0.0074(10)
C1 0.0310(15) 0.0338(15) 0.0342(15) 0.0155(12) 0.0093(12) 0.0090(12)
C4 0.0423(18) 0.0433(17) 0.0381(17) 0.0262(15) 0.0145(14) 0.0103(13)
O1 0.0379(11) 0.0390(11) 0.0345(11) 0.0228(9) 0.0146(9) 0.0111(9)
C6 0.055(2) 0.063(2) 0.047(2) 0.0318(19) 0.0224(17) 0.0026(17)

loop_
_atom_type_symbol
_atom_type_description
_atom_type_scat_dispersion_real
_atom_type_scat_dispersion_imag
_atom_type_scat_source
C C 0.0033 0.0016 'International Tables Vol C Tables 4.2.6.8 and 6.1.1.4'
H H 0.0000 0.0000 'International Tables Vol C Tables 4.2.6.8 and 6.1.1.4'
N N 0.0061 0.0033 'International Tables Vol C Tables 4.2.6.8 and 6.1.1.4'
O O 0.0106 0.0060 'International Tables Vol C Tables 4.2.6.8 and 6.1.1.4'
Co Co 0.3494 0.9721 'International Tables Vol C Tables 4.2.6.8 and 6.1.1.4'

loop_
_geom_angle_atom_site_label_1
_geom_angle_atom_site_label_2
_geom_angle_atom_site_label_3
_geom_angle_site_symmetry_1
_geom_angle_site_symmetry_3
_geom_angle
_geom_angle_publ_flag
O1 Co1 O1 2_656 . 180.0000(10) ?
O1 Co1 O3 2_656 . 90.17(9) ?
O1 Co1 O3 . . 89.83(9) yes
O1 Co1 O3 2_656 2_656 89.83(9) ?
O1 Co1 O3 . 2_656 90.17(9) ?
O3 Co1 O3 . 2_656 180.0 ?
O1 Co1 N1 2_656 . 101.14(8) ?
O1 Co1 N1 . . 78.86(8) yes
O3 Co1 N1 . . 88.16(10) yes
O3 Co1 N1 2_656 . 91.84(10) ?
O1 Co1 N1 2_656 2_656 78.86(8) ?
O1 Co1 N1 . 2_656 101.14(8) ?
O3 Co1 N1 . 2_656 91.84(10) ?
O3 Co1 N1 2_656 2_656 88.16(10) ?
N1 Co1 N1 . 2_656 180.0 ?
Co1 O3 H3A . . 122(3) ?
Co1 O3 H3B . . 120(3) ?
H3A O3 H3B . . 111(4) ?
O2 C5 O1 . . 126.0(3) ?
O2 C5 C1 . . 118.2(3) ?
O1 C5 C1 . . 115.8(2) ?
N2 C2 C1 . . 122.6(3) ?
N2 C2 H2 . . 118.7 ?
C1 C2 H2 . . 118.7 ?
C3 N2 C2 . . 116.7(3) ?
N2 C3 C4 . . 121.0(3) ?
N2 C3 C6 . . 117.7(3) ?
C4 C3 C6 . . 121.3(3) ?
C1 N1 C4 . . 117.4(2) ?
C1 N1 Co1 . . 112.25(18) ?
C4 N1 Co1 . . 130.3(2) ?
N1 C1 C2 . . 120.5(3) ?
N1 C1 C5 . . 116.6(2) ?
C2 C1 C5 . . 122.9(3) ?
N1 C4 C3 . . 121.7(3) ?
N1 C4 H4 . . 119.2 ?
C3 C4 H4 . . 119.2 ?
C5 O1 Co1 . . 116.37(17) ?
C3 C6 H6A . . 109.5 ?
C3 C6 H6B . . 109.5 ?
H6A C6 H6B . . 109.5 ?
C3 C6 H6C . . 109.5 ?
H6A C6 H6C . . 109.5 ?
H6B C6 H6C . . 109.5 ?

loop_
_geom_bond_atom_site_label_1
_geom_bond_atom_site_label_2
_geom_bond_site_symmetry_2
_geom_bond_distance
_geom_bond_publ_flag
Co1 O1 2_656 2.079(2) ?
Co1 O1 . 2.079(2) yes
Co1 O3 . 2.087(2) yes
Co1 O3 2_656 2.087(2) ?
Co1 N1 . 2.116(2) yes
Co1 N1 2_656 2.116(2) ?
O3 H3A . 0.77(4) ?
O3 H3B . 0.77(4) ?
C5 O2 . 1.233(3) ?
C5 O1 . 1.270(4) ?
C5 C1 . 1.515(4) ?
C2 N2 . 1.337(4) ?
C2 C1 . 1.380(4) ?
C2 H2 . 0.9300 ?
N2 C3 . 1.332(4) ?
C3 C4 . 1.390(4) ?
C3 C6 . 1.500(4) ?
N1 C1 . 1.334(4) ?
N1 C4 . 1.335(4) ?
C4 H4 . 0.9300 ?
C6 H6A . 0.9600 ?
C6 H6B . 0.9600 ?
C6 H6C . 0.9600 ?

loop_
_geom_hbond_atom_site_label_D
_geom_hbond_atom_site_label_H
_geom_hbond_atom_site_label_A
_geom_hbond_site_symmetry_A
_geom_hbond_distance_DH
_geom_hbond_distance_HA
_geom_hbond_distance_DA
_geom_hbond_angle_DHA
O3 H3B O2 1_565 0.77(4) 1.93(4) 2.674(3) 162(4)
O3 H3A O1 2_756 0.77(4) 1.98(4) 2.728(3) 164(4)
